data_7011920
loop_
_publ_author_name
'Chakrabarti, Sandip'
'Natarajan, Srinivasan'

_publ_section_title
;
 Hydrothermal synthesis and structure of a zinc arsenate--oxalate,
 [NH3(CH2)3NH2(CH2)3NH3][Zn3(AsO4)(HAsO4)2(C2O4)], and a zinc arsenate,
 [{NH3(CH3)2NH2(CH3)3NH3}2][Zn6(AsO4)4(HAsO4)3]&#x00B7;H2O, with
 three-dimensional structures
;
_journal_issue 22
_journal_name_full 'Journal of the Chemical Society, Dalton Transactions'
_journal_page_first 4156
_journal_paper_doi 10.1039/b205874j
_journal_year 2002
_chemical_formula_sum 'C8 H22 As3 N3 O16 Zn3'
_chemical_formula_weight 837.16
_chemical_name_systematic
;
?
;
_space_group_IT_number 14
_symmetry_cell_setting monoclinic
_symmetry_space_group_name_Hall '-P 2ybc'
_symmetry_space_group_name_H-M 'P 1 21/c 1'
_atom_sites_solution_hydrogens geom
_atom_sites_solution_primary direct
_atom_sites_solution_secondary difmap
_audit_creation_method SHELXL-97
_cell_angle_alpha 90.00
_cell_angle_beta 112.0330(10)
_cell_angle_gamma 90.00
_cell_formula_units_Z 4
_cell_length_a 16.0857(2)
_cell_length_b 9.1973(2)
_cell_length_c 15.4216(3)
_cell_measurement_temperature 293(2)
_cell_volume 2114.92(7)
_computing_cell_refinement 'Siemens XSCANS'
_computing_data_collection 'Siemens XSCANS'
_computing_data_reduction 'Siemens SAINT'
_computing_molecular_graphics 'Siemens SHELXTL'
_computing_publication_material 'Siemens SHELXTL'
_computing_structure_refinement 'SHELXL-97 (Sheldrick, 1997)'
_computing_structure_solution 'SHELXS-97 (Sheldrick, 1990)'
_diffrn_ambient_temperature 293(2)
_diffrn_measured_fraction_theta_full 0.999
_diffrn_measured_fraction_theta_max 0.999
_diffrn_measurement_method '\w scans'
_diffrn_radiation_monochromator graphite
_diffrn_radiation_source 'fine-focus sealed tube'
_diffrn_radiation_type MoK\a
_diffrn_radiation_wavelength 0.71073
_diffrn_reflns_av_R_equivalents 0.0651
_diffrn_reflns_av_sigmaI/netI 0.0597
_diffrn_reflns_limit_h_max 17
_diffrn_reflns_limit_h_min -17
_diffrn_reflns_limit_k_max 10
_diffrn_reflns_limit_k_min -10
_diffrn_reflns_limit_l_max 17
_diffrn_reflns_limit_l_min -17
_diffrn_reflns_number 11648
_diffrn_reflns_theta_full 23.25
_diffrn_reflns_theta_max 23.25
_diffrn_reflns_theta_min 1.37
_exptl_absorpt_coefficient_mu 8.118
_exptl_absorpt_correction_T_max 1.000000
_exptl_absorpt_correction_T_min 0.571303
_exptl_absorpt_correction_type SADABS
_exptl_crystal_colour colorless
_exptl_crystal_density_diffrn 2.629
_exptl_crystal_density_method 'not measured'
_exptl_crystal_description needle-like
_exptl_crystal_F_000 1632
_exptl_crystal_size_max 0.20
_exptl_crystal_size_mid 0.16
_exptl_crystal_size_min 0.10
_refine_diff_density_max 0.554
_refine_diff_density_min -0.725
_refine_diff_density_rms 0.138
_refine_ls_extinction_method none
_refine_ls_goodness_of_fit_ref 0.969
_refine_ls_hydrogen_treatment mixed
_refine_ls_matrix_type full
_refine_ls_number_parameters 298
_refine_ls_number_reflns 3035
_refine_ls_number_restraints 0
_refine_ls_restrained_S_all 0.969
_refine_ls_R_factor_all 0.0448
_refine_ls_R_factor_gt 0.0293
_refine_ls_shift/su_max 0.000
_refine_ls_shift/su_mean 0.000
_refine_ls_structure_factor_coef Fsqd
_refine_ls_weighting_details 'calc w=1/[\s^2^(Fo^2^)+(0.0170P)^2^+0.0000P] where P=(Fo^2^+2Fc^2^)/3'
_refine_ls_weighting_scheme calc
_refine_ls_wR_factor_gt 0.0587
_refine_ls_wR_factor_ref 0.0633
_reflns_number_gt 2405
_reflns_number_total 3035
_reflns_threshold_expression >2sigma(I)
_cod_data_source_file b205874j.txt
_cod_data_source_block junk
_cod_depositor_comments
;
The following automatic conversions were performed:
'_symmetry_cell_setting' value 'Monoclinic' changed to 'monoclinic'
according to '/home/saulius/struct/CIF-dictionaries/cif_core.dic'
dictionary named 'cif_core.dic' version 2.4.1 from 2010-06-29.

Automatic conversion script
Id: cif_fix_enum 1527 2010-12-29 10:47:43Z saulius 
;
_cod_original_sg_symbol_H-M P2(1)/c
_cod_database_code 7011920

loop_
_symmetry_equiv_pos_as_xyz
'x, y, z'
'-x, y+1/2, -z+1/2'
'-x, -y, -z'
'x, -y-1/2, z-1/2'

loop_
_atom_site_label
_atom_site_type_symbol
_atom_site_fract_x
_atom_site_fract_y
_atom_site_fract_z
_atom_site_U_iso_or_equiv
_atom_site_adp_type
_atom_site_occupancy
_atom_site_symmetry_multiplicity
_atom_site_calc_flag
_atom_site_refinement_flags
_atom_site_disorder_assembly
_atom_site_disorder_group
As1 As 0.71917(4) -0.55043(6) -0.15945(4) 0.01646(16) Uani 1 1 d . . .
As2 As 0.77730(4) -0.70336(7) -0.38143(4) 0.01627(16) Uani 1 1 d . . .
As3 As 0.52912(4) -0.22967(6) -0.45923(4) 0.01476(16) Uani 1 1 d . . .
Zn1 Zn 0.89358(4) -0.74915(7) -0.02535(4) 0.01719(18) Uani 1 1 d . . .
Zn2 Zn 0.64665(4) -0.53096(7) 0.01269(4) 0.01776(18) Uani 1 1 d . . .
Zn3 Zn 0.59249(4) -0.56654(7) -0.37066(4) 0.01720(18) Uani 1 1 d . . .
O1 O 0.7155(3) -0.4761(4) -0.0628(3) 0.0236(10) Uani 1 1 d . . .
O2 O 0.7921(3) -0.6853(4) -0.1453(3) 0.0257(10) Uani 1 1 d . . .
O3 O 0.6170(2) -0.5957(4) -0.2361(2) 0.0198(10) Uani 1 1 d . . .
O4 O 0.7561(3) -0.4060(4) -0.2086(3) 0.0328(11) Uani 1 1 d . . .
H30 H 0.7602 -0.4324 -0.2576 0.049 Uiso 1 1 calc R . .
O5 O 0.7279(3) -0.8620(4) -0.3805(3) 0.0240(10) Uani 1 1 d . . .
O6 O 0.8093(3) -0.6689(4) -0.4692(3) 0.0276(11) Uani 1 1 d . . .
O7 O 0.7121(2) -0.5596(4) -0.3776(3) 0.0223(10) Uani 1 1 d . . .
O8 O 0.8717(2) -0.6963(5) -0.2800(3) 0.0295(11) Uani 1 1 d . . .
H40 H 0.8579 -0.7131 -0.2350 0.044 Uiso 1 1 calc R . .
O9 O 0.5348(3) -0.3782(4) -0.3948(3) 0.0255(10) Uani 1 1 d . . .
O10 O 0.6326(2) -0.1627(4) -0.4384(3) 0.0193(10) Uani 1 1 d . . .
O11 O 0.4819(2) -0.2677(4) -0.5743(3) 0.0219(10) Uani 1 1 d . . .
O12 O 0.4667(3) -0.1078(4) -0.4297(3) 0.0224(10) Uani 1 1 d . . .
O13 O 0.9313(3) -0.5597(4) 0.0582(3) 0.0209(10) Uani 1 1 d . . .
O14 O 1.0022(3) -0.8635(4) 0.0797(3) 0.0253(10) Uani 1 1 d . . .
O15 O 0.9132(3) -0.9347(4) -0.1006(3) 0.0214(10) Uani 1 1 d . . .
O16 O 0.9847(3) -0.6400(4) -0.0806(3) 0.0244(10) Uani 1 1 d . . .
C10 C 0.9853(4) -0.4766(7) 0.0398(4) 0.0189(14) Uani 1 1 d . . .
C20 C 1.0255(4) -0.9788(7) 0.0522(4) 0.0196(14) Uani 1 1 d . . .
N1 N 0.9147(4) -0.4502(5) 0.2224(3) 0.0344(14) Uani 1 1 d . . .
H1 H 0.8983 -0.5195 0.2531 0.052 Uiso 1 1 calc R . .
H2 H 0.9712 -0.4244 0.2549 0.052 Uiso 1 1 calc R . .
H3 H 0.9102 -0.4837 0.1666 0.052 Uiso 1 1 calc R . .
C1 C 0.8545(4) -0.3206(7) 0.2097(4) 0.0340(18) Uani 1 1 d . . .
H4 H 0.8587 -0.2851 0.2704 0.041 Uiso 1 1 calc R . .
H5 H 0.7928 -0.3491 0.1750 0.041 Uiso 1 1 calc R . .
C2 C 0.8804(4) -0.2010(7) 0.1578(4) 0.0291(16) Uani 1 1 d . . .
H6 H 0.9453 -0.1984 0.1795 0.035 Uiso 1 1 calc R . .
H7 H 0.8611 -0.1092 0.1749 0.035 Uiso 1 1 calc R . .
C3 C 0.8433(4) -0.2114(7) 0.0520(4) 0.0253(15) Uani 1 1 d . . .
H8 H 0.8820 -0.1569 0.0284 0.030 Uiso 1 1 calc R . .
H9 H 0.8446 -0.3123 0.0342 0.030 Uiso 1 1 calc R . .
N2 N 0.7491(3) -0.1548(5) 0.0066(3) 0.0190(12) Uani 1 1 d . . .
H10 H 0.7104 -0.2236 0.0096 0.023 Uiso 1 1 calc R . .
H11 H 0.7424 -0.0766 0.0385 0.023 Uiso 1 1 calc R . .
C4 C 0.7269(4) -0.1138(7) -0.0928(4) 0.0243(15) Uani 1 1 d . . .
H12 H 0.7276 -0.2000 -0.1287 0.029 Uiso 1 1 calc R . .
H13 H 0.7722 -0.0474 -0.0969 0.029 Uiso 1 1 calc R . .
C5 C 0.6364(4) -0.0427(7) -0.1339(4) 0.0303(16) Uani 1 1 d . . .
H14 H 0.6319 0.0323 -0.0917 0.036 Uiso 1 1 calc R . .
H15 H 0.5902 -0.1145 -0.1407 0.036 Uiso 1 1 calc R . .
C6 C 0.6214(4) 0.0237(7) -0.2278(4) 0.0280(16) Uani 1 1 d . . .
H16 H 0.6679 0.0949 -0.2211 0.034 Uiso 1 1 calc R . .
H17 H 0.6255 -0.0515 -0.2702 0.034 Uiso 1 1 calc R . .
N3 N 0.5314(3) 0.0955(5) -0.2684(3) 0.0254(13) Uani 1 1 d . . .
H18 H 0.5242 0.1337 -0.3238 0.038 Uiso 1 1 calc R . .
H19 H 0.5279 0.1655 -0.2301 0.038 Uiso 1 1 calc R . .
H20 H 0.4887 0.0299 -0.2755 0.038 Uiso 1 1 calc R . .

loop_
_atom_site_aniso_label
_atom_site_aniso_U_11
_atom_site_aniso_U_22
_atom_site_aniso_U_33
_atom_site_aniso_U_23
_atom_site_aniso_U_13
_atom_site_aniso_U_12
As1 0.0197(4) 0.0159(4) 0.0178(3) 0.0000(3) 0.0116(3) -0.0006(3)
As2 0.0200(4) 0.0138(3) 0.0195(3) -0.0008(3) 0.0124(3) 0.0008(3)
As3 0.0173(3) 0.0103(3) 0.0202(3) 0.0013(3) 0.0111(3) 0.0008(3)
Zn1 0.0207(4) 0.0151(4) 0.0195(4) -0.0004(3) 0.0118(3) 0.0003(3)
Zn2 0.0208(4) 0.0137(4) 0.0228(4) -0.0006(3) 0.0128(3) -0.0002(3)
Zn3 0.0206(4) 0.0148(4) 0.0198(4) 0.0009(3) 0.0116(3) 0.0007(3)
O1 0.031(3) 0.026(3) 0.021(2) -0.0084(19) 0.018(2) -0.011(2)
O2 0.022(2) 0.029(3) 0.027(2) 0.004(2) 0.011(2) 0.014(2)
O3 0.019(2) 0.025(3) 0.017(2) 0.0005(18) 0.0075(19) 0.0012(18)
O4 0.050(3) 0.026(3) 0.035(3) -0.002(2) 0.029(2) -0.016(2)
O5 0.033(3) 0.013(2) 0.026(2) 0.0015(18) 0.011(2) -0.0067(19)
O6 0.037(3) 0.029(3) 0.028(2) 0.003(2) 0.025(2) 0.005(2)
O7 0.025(2) 0.016(2) 0.036(2) -0.0019(19) 0.023(2) 0.0024(19)
O8 0.027(3) 0.038(3) 0.026(2) -0.001(2) 0.012(2) -0.004(2)
O9 0.032(3) 0.015(2) 0.037(2) 0.011(2) 0.022(2) 0.0029(19)
O10 0.016(2) 0.013(2) 0.030(2) 0.0041(18) 0.0106(19) 0.0004(17)
O11 0.029(2) 0.018(2) 0.023(2) -0.0041(18) 0.014(2) -0.0054(19)
O12 0.028(2) 0.019(2) 0.025(2) -0.0058(18) 0.016(2) 0.0066(19)
O13 0.031(3) 0.012(2) 0.030(2) -0.0042(18) 0.024(2) -0.007(2)
O14 0.030(3) 0.021(3) 0.025(2) -0.006(2) 0.010(2) 0.010(2)
O15 0.023(2) 0.019(2) 0.022(2) -0.0001(19) 0.008(2) 0.006(2)
O16 0.028(3) 0.020(3) 0.034(2) -0.008(2) 0.021(2) -0.006(2)
C10 0.016(3) 0.017(4) 0.023(3) -0.003(3) 0.007(3) 0.003(3)
C20 0.013(3) 0.029(4) 0.020(3) 0.002(3) 0.009(3) -0.005(3)
N1 0.056(4) 0.025(3) 0.031(3) 0.004(3) 0.027(3) 0.008(3)
C1 0.034(4) 0.039(5) 0.030(4) 0.004(3) 0.013(3) 0.014(3)
C2 0.026(4) 0.022(4) 0.034(4) -0.003(3) 0.007(3) 0.004(3)
C3 0.021(4) 0.028(4) 0.033(4) 0.004(3) 0.017(3) 0.006(3)
N2 0.022(3) 0.007(3) 0.031(3) 0.001(2) 0.014(2) 0.000(2)
C4 0.031(4) 0.018(4) 0.027(4) 0.004(3) 0.014(3) -0.001(3)
C5 0.031(4) 0.033(4) 0.032(4) 0.005(3) 0.018(3) 0.003(3)
C6 0.026(4) 0.031(4) 0.029(4) 0.008(3) 0.012(3) 0.005(3)
N3 0.031(3) 0.021(3) 0.023(3) 0.003(2) 0.009(3) -0.003(2)

loop_
_atom_type_symbol
_atom_type_description
_atom_type_scat_dispersion_real
_atom_type_scat_dispersion_imag
_atom_type_scat_source
C C 0.0033 0.0016 'International Tables Vol C Tables 4.2.6.8 and 6.1.1.4'
H H 0.0000 0.0000 'International Tables Vol C Tables 4.2.6.8 and 6.1.1.4'
N N 0.0061 0.0033 'International Tables Vol C Tables 4.2.6.8 and 6.1.1.4'
O O 0.0106 0.0060 'International Tables Vol C Tables 4.2.6.8 and 6.1.1.4'
Zn Zn 0.2839 1.4301 'International Tables Vol C Tables 4.2.6.8 and 6.1.1.4'
As As 0.0499 2.0058 'International Tables Vol C Tables 4.2.6.8 and 6.1.1.4'

loop_
_geom_angle_atom_site_label_1
_geom_angle_atom_site_label_2
_geom_angle_atom_site_label_3
_geom_angle
_geom_angle_site_symmetry_1
_geom_angle_site_symmetry_3
_geom_angle_publ_flag
O1 As1 O2 116.74(19) . . ?
O1 As1 O3 112.28(18) . . ?
O2 As1 O3 111.31(19) . . ?
O1 As1 O4 102.09(19) . . ?
O2 As1 O4 106.7(2) . . ?
O3 As1 O4 106.66(18) . . ?
O6 As2 O5 118.2(2) . . ?
O6 As2 O7 105.37(19) . . ?
O5 As2 O7 112.22(19) . . ?
O6 As2 O8 107.24(19) . . ?
O5 As2 O8 106.61(19) . . ?
O7 As2 O8 106.52(19) . . ?
O9 As3 O12 106.83(19) . . ?
O9 As3 O11 111.04(19) . . ?
O12 As3 O11 110.23(18) . . ?
O9 As3 O10 110.76(18) . . ?
O12 As3 O10 110.59(18) . . ?
O11 As3 O10 107.42(18) . . ?
O6 Zn1 O2 93.41(16) 4_546 . ?
O6 Zn1 O13 97.60(15) 4_546 . ?
O2 Zn1 O13 105.30(16) . . ?
O6 Zn1 O15 101.20(16) 4_546 . ?
O2 Zn1 O15 88.19(15) . . ?
O13 Zn1 O15 156.13(15) . . ?
O6 Zn1 O14 88.88(16) 4_546 . ?
O2 Zn1 O14 165.32(15) . . ?
O13 Zn1 O14 88.73(15) . . ?
O15 Zn1 O14 77.14(14) . . ?
O6 Zn1 O16 174.60(16) 4_546 . ?
O2 Zn1 O16 86.56(16) . . ?
O13 Zn1 O16 77.23(14) . . ?
O15 Zn1 O16 84.19(15) . . ?
O14 Zn1 O16 92.51(15) . . ?
O12 Zn2 O5 123.07(16) 2_644 4_546 ?
O12 Zn2 O1 107.80(15) 2_644 . ?
O5 Zn2 O1 106.58(17) 4_546 . ?
O12 Zn2 O10 111.61(16) 2_644 4_556 ?
O5 Zn2 O10 105.60(15) 4_546 4_556 ?
O1 Zn2 O10 99.59(16) . 4_556 ?
O11 Zn3 O9 116.74(16) 3_644 . ?
O11 Zn3 O7 117.37(16) 3_644 . ?
O9 Zn3 O7 111.63(16) . . ?
O11 Zn3 O3 101.62(16) 3_644 . ?
O9 Zn3 O3 102.46(16) . . ?
O7 Zn3 O3 104.31(15) . . ?
As1 O1 Zn2 130.5(2) . . ?
As1 O2 Zn1 128.2(2) . . ?
As1 O3 Zn3 117.5(2) . . ?
As1 O4 H30 109.5 . . ?
As2 O5 Zn2 127.4(2) . 4_545 ?
As2 O6 Zn1 138.6(2) . 4_545 ?
As2 O7 Zn3 127.2(2) . . ?
As2 O8 H40 109.5 . . ?
As3 O9 Zn3 139.6(2) . . ?
As3 O10 Zn2 120.05(19) . 4 ?
As3 O11 Zn3 126.1(2) . 3_644 ?
As3 O12 Zn2 125.3(2) . 2_654 ?
C10 O13 Zn1 115.2(3) . . ?
C20 O14 Zn1 114.8(3) . . ?
C20 O15 Zn1 114.7(4) 3_735 . ?
C10 O16 Zn1 112.8(4) 3_745 . ?
O16 C10 O13 125.2(5) 3_745 . ?
O16 C10 C10 117.9(7) 3_745 3_745 ?
O13 C10 C10 116.9(6) . 3_745 ?
O14 C20 O15 126.7(5) . 3_735 ?
O14 C20 C20 117.0(7) . 3_735 ?
O15 C20 C20 116.3(7) 3_735 3_735 ?
C1 N1 H1 109.5 . . ?
C1 N1 H2 109.5 . . ?
H1 N1 H2 109.5 . . ?
C1 N1 H3 109.5 . . ?
H1 N1 H3 109.5 . . ?
H2 N1 H3 109.5 . . ?
N1 C1 C2 110.9(5) . . ?
N1 C1 H4 109.5 . . ?
C2 C1 H4 109.5 . . ?
N1 C1 H5 109.5 . . ?
C2 C1 H5 109.5 . . ?
H4 C1 H5 108.1 . . ?
C1 C2 C3 116.7(5) . . ?
C1 C2 H6 108.1 . . ?
C3 C2 H6 108.1 . . ?
C1 C2 H7 108.1 . . ?
C3 C2 H7 108.1 . . ?
H6 C2 H7 107.3 . . ?
N2 C3 C2 113.6(5) . . ?
N2 C3 H8 108.9 . . ?
C2 C3 H8 108.9 . . ?
N2 C3 H9 108.9 . . ?
C2 C3 H9 108.9 . . ?
H8 C3 H9 107.7 . . ?
C4 N2 C3 112.2(4) . . ?
C4 N2 H10 109.2 . . ?
C3 N2 H10 109.2 . . ?
C4 N2 H11 109.2 . . ?
C3 N2 H11 109.2 . . ?
H10 N2 H11 107.9 . . ?
N2 C4 C5 111.4(5) . . ?
N2 C4 H12 109.3 . . ?
C5 C4 H12 109.3 . . ?
N2 C4 H13 109.3 . . ?
C5 C4 H13 109.3 . . ?
H12 C4 H13 108.0 . . ?
C4 C5 C6 111.3(5) . . ?
C4 C5 H14 109.4 . . ?
C6 C5 H14 109.4 . . ?
C4 C5 H15 109.4 . . ?
C6 C5 H15 109.4 . . ?
H14 C5 H15 108.0 . . ?
N3 C6 C5 111.3(5) . . ?
N3 C6 H16 109.4 . . ?
C5 C6 H16 109.4 . . ?
N3 C6 H17 109.4 . . ?
C5 C6 H17 109.4 . . ?
H16 C6 H17 108.0 . . ?
C6 N3 H18 109.5 . . ?
C6 N3 H19 109.5 . . ?
H18 N3 H19 109.5 . . ?
C6 N3 H20 109.5 . . ?
H18 N3 H20 109.5 . . ?
H19 N3 H20 109.5 . . ?

loop_
_geom_bond_atom_site_label_1
_geom_bond_atom_site_label_2
_geom_bond_distance
_geom_bond_site_symmetry_2
_geom_bond_publ_flag
As1 O1 1.660(4) . ?
As1 O2 1.665(4) . ?
As1 O3 1.677(4) . ?
As1 O4 1.741(4) . ?
As2 O6 1.649(4) . ?
As2 O5 1.664(4) . ?
As2 O7 1.702(4) . ?
As2 O8 1.725(4) . ?
As3 O9 1.671(4) . ?
As3 O12 1.678(4) . ?
As3 O11 1.684(4) . ?
As3 O10 1.689(4) . ?
Zn1 O6 2.009(4) 4_546 ?
Zn1 O2 2.041(4) . ?
Zn1 O13 2.116(4) . ?
Zn1 O15 2.153(4) . ?
Zn1 O14 2.159(4) . ?
Zn1 O16 2.194(4) . ?
Zn2 O12 1.927(4) 2_644 ?
Zn2 O5 1.944(4) 4_546 ?
Zn2 O1 1.950(4) . ?
Zn2 O10 1.980(4) 4_556 ?
Zn3 O11 1.927(4) 3_644 ?
Zn3 O9 1.934(4) . ?
Zn3 O7 1.968(4) . ?
Zn3 O3 1.980(4) . ?
O4 H30 0.8200 . ?
O5 Zn2 1.944(4) 4_545 ?
O6 Zn1 2.009(4) 4_545 ?
O8 H40 0.8200 . ?
O10 Zn2 1.980(4) 4 ?
O11 Zn3 1.927(4) 3_644 ?
O12 Zn2 1.927(4) 2_654 ?
O13 C10 1.267(7) . ?
O14 C20 1.250(7) . ?
O15 C20 1.269(6) 3_735 ?
O16 C10 1.245(6) 3_745 ?
C10 O16 1.245(6) 3_745 ?
C10 C10 1.534(11) 3_745 ?
C20 O15 1.269(6) 3_735 ?
C20 C20 1.557(11) 3_735 ?
N1 C1 1.501(7) . ?
N1 H1 0.8900 . ?
N1 H2 0.8900 . ?
N1 H3 0.8900 . ?
C1 C2 1.507(8) . ?
C1 H4 0.9700 . ?
C1 H5 0.9700 . ?
C2 C3 1.516(8) . ?
C2 H6 0.9700 . ?
C2 H7 0.9700 . ?
C3 N2 1.504(6) . ?
C3 H8 0.9700 . ?
C3 H9 0.9700 . ?
N2 C4 1.487(7) . ?
N2 H10 0.9000 . ?
N2 H11 0.9000 . ?
C4 C5 1.502(8) . ?
C4 H12 0.9700 . ?
C4 H13 0.9700 . ?
C5 C6 1.505(8) . ?
C5 H14 0.9700 . ?
C5 H15 0.9700 . ?
C6 N3 1.497(7) . ?
C6 H16 0.9700 . ?
C6 H17 0.9700 . ?
N3 H18 0.8900 . ?
N3 H19 0.8900 . ?
N3 H20 0.8900 . ?
